data_7213115
loop_
_publ_author_name
'Haberhauer, Gebhard'
'Gleiter, Rolf'
'Irngartinger, Hermann'
'Oeser, Thomas'
'Rominger, Frank'

_publ_section_title
;
 Cyclic diynes with tetramethyldisilyl groups in the bridges. Syntheses
 and properties
;
_journal_issue 10
_journal_name_full 'Journal of the Chemical Society, Perkin Transactions 2'
_journal_page_first 2093
_journal_paper_doi 10.1039/a904409d
_journal_year 1999
_chemical_formula_sum 'C14 H24 Si2'
_chemical_formula_weight 248.51
_chemical_name_systematic
; 
 1,1,2,2-Tetramethyl-1,2-disilacyclododeca-4,10-diyne (10) 
;
_space_group_IT_number 14
_symmetry_cell_setting monoclinic
_symmetry_space_group_name_Hall '-P 2ybc'
_symmetry_space_group_name_H-M 'P 1 21/c 1'
_atom_sites_solution_hydrogens geom
_atom_sites_solution_primary direct
_atom_sites_solution_secondary difmap
_audit_creation_method SHELXL
_cell_angle_alpha 90.00
_cell_angle_beta 110.4480(10)
_cell_angle_gamma 90.00
_cell_formula_units_Z 4
_cell_length_a 10.4260(2)
_cell_length_b 12.31510(10)
_cell_length_c 13.0649(2)
_cell_measurement_temperature 200(2)
_cell_volume 1571.80(4)
_computing_cell_refinement 'Siemens XSCANS'
_computing_data_collection 'Siemens XSCANS'
_computing_data_reduction 'Siemens SHELXTL'
_computing_molecular_graphics 'Siemens SHELXTL'
_computing_publication_material 'Siemens SHELXTL'
_computing_structure_refinement 'SHELXL-93 (Sheldrick, 1993)'
_computing_structure_solution 'SHELXS-86 (Sheldrick, 1990)'
_diffrn_ambient_temperature 200(2)
_diffrn_measurement_device 'Siemens CCD'
_diffrn_measurement_method '\w scans'
_diffrn_radiation_monochromator graphite
_diffrn_radiation_source 'fine-focus sealed tube'
_diffrn_radiation_type MoK\a
_diffrn_radiation_wavelength 0.71073
_diffrn_reflns_av_R_equivalents 0.0170
_diffrn_reflns_av_sigmaI/netI 0.0225
_diffrn_reflns_limit_h_max 12
_diffrn_reflns_limit_h_min -8
_diffrn_reflns_limit_k_max 14
_diffrn_reflns_limit_k_min -13
_diffrn_reflns_limit_l_max 14
_diffrn_reflns_limit_l_min -15
_diffrn_reflns_number 7035
_diffrn_reflns_theta_max 25.63
_diffrn_reflns_theta_min 2.08
_exptl_absorpt_coefficient_mu 0.203
_exptl_absorpt_correction_T_max 0.962477
_exptl_absorpt_correction_T_min 0.737649
_exptl_absorpt_correction_type empirical
_exptl_crystal_colour colorless
_exptl_crystal_density_diffrn 1.050
_exptl_crystal_description fragment
_exptl_crystal_F_000 544
_exptl_crystal_size_max .46
_exptl_crystal_size_mid .36
_exptl_crystal_size_min .26
_refine_diff_density_max 0.246
_refine_diff_density_min -0.217
_refine_diff_density_rms 0.037
_refine_ls_extinction_method none
_refine_ls_goodness_of_fit_all 1.034
_refine_ls_goodness_of_fit_obs 1.060
_refine_ls_hydrogen_treatment refall
_refine_ls_matrix_type full
_refine_ls_number_parameters 241
_refine_ls_number_reflns 2680
_refine_ls_number_restraints 0
_refine_ls_restrained_S_all 1.034
_refine_ls_restrained_S_obs 1.060
_refine_ls_R_factor_all 0.0360
_refine_ls_R_factor_obs 0.0296
_refine_ls_shift/esd_max -0.001
_refine_ls_shift/esd_mean 0.000
_refine_ls_structure_factor_coef Fsqd
_refine_ls_weighting_details 'w=1/[\s^2^(Fo^2^)+(0.0477P)^2^+0.2732P] where P=(Fo^2^+2Fc^2^)/3'
_refine_ls_weighting_scheme calc
_refine_ls_wR_factor_all 0.0795
_refine_ls_wR_factor_obs 0.0755
_reflns_number_observed 2336
_reflns_number_total 2680
_reflns_observed_criterion >2sigma(I)
_cod_data_source_file 904409dsup1.cif
_cod_data_source_block gh6
_cod_depositor_comments
;
The following automatic conversions were performed:

'_symmetry_cell_setting' value 'Monoclinic' changed to 'monoclinic'
according to /home/saulius/struct/CIF-dictionaries/cif_core.dic
dictionary named 'cif_core.dic' version 2.4.2 from 2011-04-26.

Automatic conversion script
Id: cif_fix_values 1891 2012-01-12 08:04:46Z andrius 

The following automatic conversions were performed:

'_refine_ls_weighting_scheme' value 'calc
w=1/[\s^2^(Fo^2^)+(0.0477P)^2^+0.2732P] where P=(Fo^2^+2Fc^2^)/3' was
changed to 'calc'. New tag '_refine_ls_weighting_details' was
created. The value of the new tag was set to
'w=1/[\s^2^(Fo^2^)+(0.0477P)^2^+0.2732P] where P=(Fo^2^+2Fc^2^)/3'.

Automatic conversion script
Id: cif_fix_values 3143 2015-03-26 13:38:13Z robertas 
;
_cod_original_sg_symbol_H-M P2(1)/c
_cod_database_code 7213115

loop_
_symmetry_equiv_pos_as_xyz
'x, y, z'
'-x, y+1/2, -z+1/2'
'-x, -y, -z'
'x, -y-1/2, z-1/2'

loop_
_atom_site_aniso_label
_atom_site_aniso_U_11
_atom_site_aniso_U_22
_atom_site_aniso_U_33
_atom_site_aniso_U_23
_atom_site_aniso_U_13
_atom_site_aniso_U_12
Si1 0.0285(2) 0.0239(2) 0.0278(2) -0.00113(15) 0.0088(2) 0.0020(2)
Si2 0.0300(2) 0.0308(2) 0.0256(2) 0.0014(2) 0.0097(2) 0.0010(2)
C3 0.0478(10) 0.0491(10) 0.0315(9) -0.0067(7) 0.0136(8) -0.0135(8)
C4 0.0363(8) 0.0393(9) 0.0344(8) -0.0084(7) 0.0083(7) -0.0094(7)
C5 0.0331(8) 0.0379(9) 0.0415(9) -0.0045(7) 0.0113(7) -0.0053(7)
C6 0.0365(9) 0.0397(10) 0.0559(11) 0.0024(8) 0.0210(8) -0.0062(7)
C7 0.0370(10) 0.0463(10) 0.0434(9) 0.0101(8) 0.0182(8) -0.0029(7)
C8 0.0345(9) 0.0540(11) 0.0429(10) 0.0062(8) 0.0200(8) 0.0040(7)
C9 0.0496(11) 0.0534(11) 0.0403(10) 0.0018(8) 0.0267(8) 0.0031(8)
C10 0.0484(10) 0.0382(9) 0.0286(8) -0.0003(6) 0.0162(7) 0.0022(7)
C11 0.0455(9) 0.0293(8) 0.0238(7) -0.0024(6) 0.0124(7) 0.0026(7)
C12 0.0385(9) 0.0285(8) 0.0308(8) -0.0030(6) 0.0108(7) -0.0015(7)
C13 0.0544(12) 0.0269(8) 0.0418(10) -0.0008(7) 0.0065(9) 0.0057(8)
C14 0.0320(9) 0.0472(11) 0.0520(11) -0.0034(9) 0.0162(9) 0.0004(8)
C15 0.0550(11) 0.0378(10) 0.0380(10) 0.0076(8) 0.0218(9) 0.0039(9)
C16 0.0347(9) 0.0560(12) 0.0406(10) 0.0018(9) 0.0102(8) 0.0132(8)

loop_
_atom_site_label
_atom_site_type_symbol
_atom_site_fract_x
_atom_site_fract_y
_atom_site_fract_z
_atom_site_U_iso_or_equiv
_atom_site_thermal_displace_type
_atom_site_occupancy
_atom_site_calc_flag
Si1 Si 0.51030(4) 0.96401(3) 0.24145(3) 0.02702(13) Uani 1 d
Si2 Si 0.69532(4) 0.93065(3) 0.40457(3) 0.02880(13) Uani 1 d
C3 C 0.7835(2) 1.0624(2) 0.46756(14) 0.0428(4) Uani 1 d
H3A H 0.7169(19) 1.1073(15) 0.4818(15) 0.049(5) Uiso 1 d
H3B H 0.8549(22) 1.0428(15) 0.5356(18) 0.058(6) Uiso 1 d
C4 C 0.8421(2) 1.12255(13) 0.39770(13) 0.0378(4) Uani 1 d
C5 C 0.8889(2) 1.16979(13) 0.33944(13) 0.0379(4) Uani 1 d
C6 C 0.9394(2) 1.22321(14) 0.25975(15) 0.0427(4) Uani 1 d
H6A H 0.8994(19) 1.2988(16) 0.2460(14) 0.051(5) Uiso 1 d
H6B H 1.0383(20) 1.2311(14) 0.2908(15) 0.048(5) Uiso 1 d
C7 C 0.8954(2) 1.16099(14) 0.15189(14) 0.0411(4) Uani 1 d
H7A H 0.9127(18) 1.2060(14) 0.0975(15) 0.046(5) Uiso 1 d
H7B H 0.8014(19) 1.1486(14) 0.1301(13) 0.040(4) Uiso 1 d
C8 C 0.9660(2) 1.05151(15) 0.16126(15) 0.0421(4) Uani 1 d
H8A H 0.9748(16) 1.0177(14) 0.2289(15) 0.036(4) Uiso 1 d
H8B H 1.0570(20) 1.0618(14) 0.1568(14) 0.048(5) Uiso 1 d
C9 C 0.8866(2) 0.9716(2) 0.07238(15) 0.0449(4) Uani 1 d
H9A H 0.9454(20) 0.9067(17) 0.0745(16) 0.059(6) Uiso 1 d
H9B H 0.8668(18) 1.0046(16) 0.0011(16) 0.048(5) Uiso 1 d
C10 C 0.7581(2) 0.93772(13) 0.08552(12) 0.0377(4) Uani 1 d
C11 C 0.6559(2) 0.91408(12) 0.10126(11) 0.0328(3) Uani 1 d
C12 C 0.5315(2) 0.88624(13) 0.12299(13) 0.0329(3) Uani 1 d
H12A H 0.4540(20) 0.9025(15) 0.0635(16) 0.047(5) Uiso 1 d
H12B H 0.5327(18) 0.8108(16) 0.1396(14) 0.049(5) Uiso 1 d
C13 C 0.4937(2) 1.11125(14) 0.2055(2) 0.0438(4) Uani 1 d
H13A H 0.4810(22) 1.1487(20) 0.2616(19) 0.074(7) Uiso 1 d
H13B H 0.5734(25) 1.1411(20) 0.2016(19) 0.080(8) Uiso 1 d
H13C H 0.4166(25) 1.1231(18) 0.1440(20) 0.076(7) Uiso 1 d
C14 C 0.3467(2) 0.9135(2) 0.2541(2) 0.0433(4) Uani 1 d
H14A H 0.3210(25) 0.9555(19) 0.3042(20) 0.081(7) Uiso 1 d
H14B H 0.2750(28) 0.9219(19) 0.1869(22) 0.087(8) Uiso 1 d
H14C H 0.3540(25) 0.8407(24) 0.2758(21) 0.090(8) Uiso 1 d
C15 C 0.6315(2) 0.8679(2) 0.5084(2) 0.0421(4) Uani 1 d
H15A H 0.5701(21) 0.9145(17) 0.5236(16) 0.060(6) Uiso 1 d
H15B H 0.5905(24) 0.8022(21) 0.4836(19) 0.077(7) Uiso 1 d
H15C H 0.7013(24) 0.8562(18) 0.5715(19) 0.070(7) Uiso 1 d
C16 C 0.8240(2) 0.8381(2) 0.3809(2) 0.0446(4) Uani 1 d
H16A H 0.8622(23) 0.8707(19) 0.3352(19) 0.075(7) Uiso 1 d
H16B H 0.7782(26) 0.7714(21) 0.3478(20) 0.084(8) Uiso 1 d
H16C H 0.8920(27) 0.8227(20) 0.4473(22) 0.087(7) Uiso 1 d

loop_
_atom_type_symbol
_atom_type_description
_atom_type_scat_dispersion_real
_atom_type_scat_dispersion_imag
_atom_type_scat_source
C C 0.0033 0.0016 'International Tables Vol C Tables 4.2.6.8 and 6.1.1.4'
H H 0.0000 0.0000 'International Tables Vol C Tables 4.2.6.8 and 6.1.1.4'
Si Si 0.0817 0.0704 'International Tables Vol C Tables 4.2.6.8 and 6.1.1.4'

loop_
_geom_angle_atom_site_label_1
_geom_angle_atom_site_label_2
_geom_angle_atom_site_label_3
_geom_angle
C13 Si1 C14 109.71(9)
C13 Si1 C12 108.20(8)
C14 Si1 C12 105.84(8)
C13 Si1 Si2 111.80(6)
C14 Si1 Si2 110.16(7)
C12 Si1 Si2 110.95(5)
C16 Si2 C15 109.01(9)
C16 Si2 C3 108.99(10)
C15 Si2 C3 106.17(8)
C16 Si2 Si1 111.41(6)
C15 Si2 Si1 109.94(7)
C3 Si2 Si1 111.17(6)
C4 C3 Si2 113.90(11)
C4 C3 H3A 108.6(11)
Si2 C3 H3A 107.7(11)
C4 C3 H3B 110.1(12)
Si2 C3 H3B 106.5(12)
H3A C3 H3B 110.1(16)
C5 C4 C3 178.7(2)
C4 C5 C6 175.4(2)
C5 C6 C7 111.16(14)
C5 C6 H6A 108.0(10)
C7 C6 H6A 109.0(10)
C5 C6 H6B 109.7(11)
C7 C6 H6B 111.7(10)
H6A C6 H6B 107.1(15)
C8 C7 C6 112.93(15)
C8 C7 H7A 111.0(10)
C6 C7 H7A 108.5(10)
C8 C7 H7B 107.9(10)
C6 C7 H7B 108.0(10)
H7A C7 H7B 108.4(15)
C7 C8 C9 113.09(15)
C7 C8 H8A 110.5(10)
C9 C8 H8A 105.9(10)
C7 C8 H8B 109.4(10)
C9 C8 H8B 108.5(10)
H8A C8 H8B 109.3(14)
C10 C9 C8 111.61(13)
C10 C9 H9A 110.2(11)
C8 C9 H9A 109.2(12)
C10 C9 H9B 109.5(11)
C8 C9 H9B 109.7(11)
H9A C9 H9B 106.5(16)
C11 C10 C9 176.2(2)
C10 C11 C12 178.7(2)
C11 C12 Si1 113.84(11)
C11 C12 H12A 111.0(11)
Si1 C12 H12A 105.0(11)
C11 C12 H12B 109.3(11)
Si1 C12 H12B 107.6(10)
H12A C12 H12B 109.9(16)
Si1 C13 H13A 108.4(15)
Si1 C13 H13B 113.1(15)
H13A C13 H13B 103.3(20)
Si1 C13 H13C 110.3(14)
H13A C13 H13C 106.9(19)
H13B C13 H13C 114.3(20)
Si1 C14 H14A 111.4(15)
Si1 C14 H14B 109.4(15)
H14A C14 H14B 105.2(20)
Si1 C14 H14C 111.4(15)
H14A C14 H14C 109.1(20)
H14B C14 H14C 110.1(20)
Si2 C15 H15A 110.1(13)
Si2 C15 H15B 110.3(14)
H15A C15 H15B 110.3(19)
Si2 C15 H15C 110.5(14)
H15A C15 H15C 107.4(18)
H15B C15 H15C 108.0(20)
Si2 C16 H16A 110.0(14)
Si2 C16 H16B 108.6(15)
H16A C16 H16B 109.7(20)
Si2 C16 H16C 109.1(15)
H16A C16 H16C 109.5(20)
H16B C16 H16C 109.8(21)

loop_
_geom_bond_atom_site_label_1
_geom_bond_atom_site_label_2
_geom_bond_distance
Si1 C13 1.866(2)
Si1 C14 1.877(2)
Si1 C12 1.8977(15)
Si1 Si2 2.3578(5)
Si2 C16 1.867(2)
Si2 C15 1.874(2)
Si2 C3 1.904(2)
C3 C4 1.465(2)
C3 H3A 0.95(2)
C3 H3B 0.97(2)
C4 C5 1.190(2)
C5 C6 1.476(2)
C6 C7 1.527(3)
C6 H6A 1.01(2)
C6 H6B 0.97(2)
C7 C8 1.520(2)
C7 H7A 0.97(2)
C7 H7B 0.93(2)
C8 C9 1.527(3)
C8 H8A 0.95(2)
C8 H8B 0.98(2)
C9 C10 1.470(2)
C9 H9A 1.00(2)
C9 H9B 0.97(2)
C10 C11 1.189(2)
C11 C12 1.462(2)
C12 H12A 0.93(2)
C12 H12B 0.95(2)
C13 H13A 0.91(2)
C13 H13B 0.93(2)
C13 H13C 0.93(3)
C14 H14A 0.94(3)
C14 H14B 0.94(3)
C14 H14C 0.94(3)
C15 H15A 0.93(2)
C15 H15B 0.92(3)
C15 H15C 0.90(2)
C16 H16A 0.92(2)
C16 H16B 0.97(3)
C16 H16C 0.93(3)
